data_1544368
loop_
_publ_author_name
'Wang, Junfei'
'Li, Chao'
'Zhou, Qianxiong'
'Wang, Weibo'
'Hou, Yuanjun'
'Zhang, Baowen'
'Wang, Xuesong'

_publ_section_title
;
 A polypyridyl Co(ii) complex-based water reduction catalyst with double
 H2 evolution sites
;
_journal_issue 24
_journal_name_full 'Catal. Sci. Technol.'
_journal_page_first 8482
_journal_paper_doi 10.1039/C6CY01897A
_journal_volume 6
_journal_year 2016
_chemical_formula_moiety CoBr-TMPACl2
_chemical_formula_sum 'C18 H17 Br Cl2 Co N4'
_chemical_formula_weight 499.10
_chemical_name_common 'CoHO-TMPAClCl? CoTMPAClCl'
_chemical_name_systematic CoBr-TMPACl2
_space_group_IT_number 14
_symmetry_cell_setting monoclinic
_symmetry_space_group_name_Hall '-P 2yn'
_symmetry_space_group_name_H-M 'P 1 21/n 1'
_atom_sites_solution_hydrogens geom
_atom_sites_solution_primary direct
_atom_sites_solution_secondary difmap
_audit_block_doi 10.5517/ccdc.csd.cc1lp7yg
_audit_creation_method SHELXL-97
_audit_update_record
;
2016-05-17 deposited with the CCDC.
2016-10-26 downloaded from the CCDC.
;
_cell_angle_alpha 90.00
_cell_angle_beta 107.131(9)
_cell_angle_gamma 90.00
_cell_formula_units_Z 4
_cell_length_a 14.188(7)
_cell_length_b 6.883(3)
_cell_length_c 21.321(11)
_cell_measurement_reflns_used 6600
_cell_measurement_temperature 153(2)
_cell_measurement_theta_max 29.097
_cell_measurement_theta_min 2.833
_cell_volume 1989.7(17)
_computing_cell_refinement 'CrystalClear (Rigaku Inc., 2008)'
_computing_data_collection 'CrystalClear (Rigaku Inc., 2008)'
_computing_data_reduction 'CrystalClear (Rigaku Inc., 2008)'
_computing_structure_refinement 'SHELXL-97 (Sheldrick, 1997)'
_computing_structure_solution 'SHELXS-97 (Sheldrick, 1990)'
_diffrn_ambient_temperature 153(2)
_diffrn_detector_area_resol_mean 28.5714
_diffrn_measured_fraction_theta_full 0.982
_diffrn_measured_fraction_theta_max 0.982
_diffrn_measurement_device_type AFC10/Saturn724+
_diffrn_measurement_method 'phi and omega scans'
_diffrn_radiation_monochromator graphite
_diffrn_radiation_source 'Rotating Anode'
_diffrn_radiation_type MoK\a
_diffrn_radiation_wavelength 0.71073
_diffrn_reflns_av_R_equivalents 0.0778
_diffrn_reflns_av_sigmaI/netI 0.0857
_diffrn_reflns_limit_h_max 19
_diffrn_reflns_limit_h_min -16
_diffrn_reflns_limit_k_max 8
_diffrn_reflns_limit_k_min -9
_diffrn_reflns_limit_l_max 29
_diffrn_reflns_limit_l_min -29
_diffrn_reflns_number 16990
_diffrn_reflns_theta_full 29.07
_diffrn_reflns_theta_max 29.07
_diffrn_reflns_theta_min 2.93
_diffrn_standards_decay_% 0
_diffrn_standards_interval_count 0
_diffrn_standards_interval_time 0
_diffrn_standards_number 0
_exptl_absorpt_coefficient_mu 3.149
_exptl_absorpt_correction_T_max 0.9115
_exptl_absorpt_correction_T_min 0.3076
_exptl_absorpt_correction_type multi-scan
_exptl_crystal_colour Violet
_exptl_crystal_density_diffrn 1.666
_exptl_crystal_density_method 'not measured'
_exptl_crystal_description Prism
_exptl_crystal_F_000 996
_exptl_crystal_size_max 0.49
_exptl_crystal_size_mid 0.07
_exptl_crystal_size_min 0.03
_refine_diff_density_max 1.837
_refine_diff_density_min -1.565
_refine_diff_density_rms 0.174
_refine_ls_extinction_coef 0.0013(10)
_refine_ls_extinction_expression Fc^*^=kFc[1+0.001xFc^2^\l^3^/sin(2\q)]^-1/4^
_refine_ls_extinction_method SHELXL
_refine_ls_goodness_of_fit_ref 0.999
_refine_ls_hydrogen_treatment constr
_refine_ls_matrix_type full
_refine_ls_number_parameters 236
_refine_ls_number_reflns 5235
_refine_ls_number_restraints 0
_refine_ls_restrained_S_all 0.999
_refine_ls_R_factor_all 0.1142
_refine_ls_R_factor_gt 0.0832
_refine_ls_shift/su_max 0.001
_refine_ls_shift/su_mean 0.000
_refine_ls_structure_factor_coef Fsqd
_refine_ls_weighting_details 'calc w=1/[\s^2^(Fo^2^)+(0.1380P)^2^+0.9680P] where P=(Fo^2^+2Fc^2^)/3'
_refine_ls_weighting_scheme calc
_refine_ls_wR_factor_gt 0.2212
_refine_ls_wR_factor_ref 0.2487
_reflns_number_gt 3200
_reflns_number_total 5235
_reflns_threshold_expression >2sigma(I)
_cod_data_source_file c6cy01897a2.cif
_cod_data_source_block bo4049
_cod_depositor_comments
;
The following automatic conversions were performed:

'_symmetry_cell_setting' value 'Monoclinic' changed to 'monoclinic'
according to
/usr/data/users/saulius/crontab/automatic-downloads/rss-feeds/RSC/lib/dictionaries/cif_core.dic
dictionary named 'cif_core.dic' version 2.4.2 from 2011-04-26.

Automatic conversion script
Id: cif_fix_values 4268 2015-11-12 08:31:59Z antanas 

 Adding full bibliography for 1544367--1544368.cif.

The following automatic conversions were performed:

'_exptl_absorpt_correction_type' value 'Multi-scans' was replaced
with the value 'multi-scan' as specified in the replacement file
'src/cod-tools/trunk/data/replacement-values/replacement_values.lst'.

Automatic conversion script
Id: cif_fix_values 5376 2017-05-30 11:51:03Z andrius 
;
_cod_original_cell_volume 1989.6(16)
_cod_original_sg_symbol_H-M P2(1)/n
_cod_database_code 1544368

loop_
_symmetry_equiv_pos_as_xyz
'x, y, z'
'-x+1/2, y+1/2, -z+1/2'
'-x, -y, -z'
'x-1/2, -y-1/2, z-1/2'

loop_
_atom_site_label
_atom_site_type_symbol
_atom_site_fract_x
_atom_site_fract_y
_atom_site_fract_z
_atom_site_U_iso_or_equiv
_atom_site_adp_type
_atom_site_occupancy
_atom_site_symmetry_multiplicity
_atom_site_calc_flag
_atom_site_refinement_flags
Co1 Co 0.28906(6) 0.72318(10) 0.07117(4) 0.0326(2) Uani 1 1 d .
Br1 Br 0.70498(6) 0.34116(15) 0.30917(4) 0.0722(3) Uani 1 1 d .
Cl1 Cl 0.21232(11) 0.89393(19) 0.13601(7) 0.0399(4) Uani 1 1 d .
Cl2 Cl 0.29337(13) 0.9523(2) -0.00769(8) 0.0459(4) Uani 1 1 d .
N1 N 0.2982(3) 0.4675(6) 0.1419(2) 0.0316(9) Uani 1 1 d .
N2 N 0.4306(3) 0.6107(6) 0.0834(2) 0.0322(9) Uani 1 1 d .
N3 N 0.1824(3) 0.5333(6) 0.0164(2) 0.0337(10) Uani 1 1 d .
N4 N 0.5098(4) 0.4506(8) 0.2612(2) 0.0439(12) Uani 1 1 d .
C1 C 0.3628(4) 0.3230(7) 0.1216(3) 0.0333(11) Uani 1 1 d .
H1A H 0.3234 0.2502 0.0826 0.040 Uiso 1 1 calc R
H1B H 0.3893 0.2289 0.1576 0.040 Uiso 1 1 calc R
C2 C 0.4467(4) 0.4253(8) 0.1057(3) 0.0321(11) Uani 1 1 d .
C3 C 0.5359(4) 0.3315(9) 0.1111(3) 0.0389(12) Uani 1 1 d .
H3 H 0.5461 0.2015 0.1267 0.047 Uiso 1 1 calc R
C4 C 0.6102(4) 0.4307(10) 0.0933(3) 0.0456(14) Uani 1 1 d .
H4 H 0.6713 0.3687 0.0966 0.055 Uiso 1 1 calc R
C5 C 0.5936(4) 0.6219(10) 0.0707(3) 0.0447(15) Uani 1 1 d .
H5 H 0.6431 0.6929 0.0588 0.054 Uiso 1 1 calc R
C6 C 0.5039(4) 0.7040(9) 0.0662(3) 0.0408(13) Uani 1 1 d .
H6 H 0.4922 0.8333 0.0501 0.049 Uiso 1 1 calc R
C7 C 0.1950(4) 0.4002(8) 0.1238(3) 0.0331(11) Uani 1 1 d .
H7A H 0.1560 0.4884 0.1432 0.040 Uiso 1 1 calc R
H7B H 0.1925 0.2685 0.1419 0.040 Uiso 1 1 calc R
C8 C 0.1507(4) 0.3955(8) 0.0502(3) 0.0337(11) Uani 1 1 d .
C9 C 0.0781(4) 0.2600(8) 0.0182(3) 0.0422(14) Uani 1 1 d .
H9 H 0.0573 0.1620 0.0426 0.051 Uiso 1 1 calc R
C10 C 0.0380(5) 0.2707(9) -0.0478(4) 0.0478(16) Uani 1 1 d .
H10 H -0.0120 0.1819 -0.0700 0.057 Uiso 1 1 calc R
C11 C 0.0710(5) 0.4137(10) -0.0830(3) 0.0476(15) Uani 1 1 d .
H11 H 0.0444 0.4221 -0.1294 0.057 Uiso 1 1 calc R
C12 C 0.1428(4) 0.5424(9) -0.0495(3) 0.0405(13) Uani 1 1 d .
H12 H 0.1650 0.6400 -0.0734 0.049 Uiso 1 1 calc R
C13 C 0.3319(4) 0.4958(8) 0.2140(3) 0.0361(12) Uani 1 1 d .
H13A H 0.3301 0.3690 0.2355 0.043 Uiso 1 1 calc R
H13B H 0.2852 0.5837 0.2264 0.043 Uiso 1 1 calc R
C14 C 0.4348(5) 0.5794(9) 0.2397(3) 0.0400(13) Uani 1 1 d .
C15 C 0.4511(6) 0.7814(10) 0.2388(3) 0.0514(16) Uani 1 1 d .
H15 H 0.3974 0.8691 0.2239 0.062 Uiso 1 1 calc R
C16 C 0.5468(7) 0.8487(12) 0.2602(4) 0.065(2) Uani 1 1 d .
H16 H 0.5594 0.9841 0.2595 0.078 Uiso 1 1 calc R
C17 C 0.6238(6) 0.7226(13) 0.2822(3) 0.063(2) Uani 1 1 d .
H17 H 0.6902 0.7660 0.2980 0.076 Uiso 1 1 calc R
C18 C 0.5990(5) 0.5249(11) 0.2803(3) 0.0480(15) Uani 1 1 d .

loop_
_atom_site_aniso_label
_atom_site_aniso_U_11
_atom_site_aniso_U_22
_atom_site_aniso_U_33
_atom_site_aniso_U_23
_atom_site_aniso_U_13
_atom_site_aniso_U_12
Co1 0.0379(4) 0.0228(4) 0.0400(4) 0.0005(3) 0.0159(3) -0.0007(3)
Br1 0.0397(4) 0.1121(8) 0.0619(5) -0.0067(4) 0.0104(3) 0.0025(4)
Cl1 0.0507(9) 0.0257(7) 0.0480(8) -0.0005(5) 0.0218(7) 0.0052(6)
Cl2 0.0640(10) 0.0295(7) 0.0496(9) 0.0061(6) 0.0249(7) 0.0007(6)
N1 0.031(2) 0.029(2) 0.039(2) -0.0014(17) 0.0154(19) -0.0050(18)
N2 0.029(2) 0.035(2) 0.035(2) -0.0043(17) 0.0132(18) -0.0060(18)
N3 0.034(2) 0.027(2) 0.044(3) -0.0014(18) 0.016(2) -0.0047(18)
N4 0.035(3) 0.062(3) 0.038(3) -0.004(2) 0.015(2) -0.008(2)
C1 0.038(3) 0.020(2) 0.046(3) 0.002(2) 0.017(2) 0.002(2)
C2 0.032(3) 0.028(3) 0.036(3) -0.002(2) 0.009(2) -0.001(2)
C3 0.037(3) 0.043(3) 0.038(3) -0.002(2) 0.013(2) 0.005(2)
C4 0.032(3) 0.069(4) 0.038(3) -0.004(3) 0.013(2) 0.000(3)
C5 0.035(3) 0.061(4) 0.041(3) -0.007(3) 0.015(2) -0.019(3)
C6 0.039(3) 0.049(3) 0.037(3) -0.002(2) 0.014(2) -0.014(3)
C7 0.032(3) 0.022(2) 0.047(3) 0.002(2) 0.016(2) 0.002(2)
C8 0.030(3) 0.026(3) 0.049(3) -0.001(2) 0.019(2) 0.001(2)
C9 0.033(3) 0.027(3) 0.066(4) -0.001(2) 0.014(3) -0.001(2)
C10 0.037(3) 0.032(3) 0.068(4) -0.009(3) 0.005(3) -0.001(3)
C11 0.039(3) 0.050(4) 0.050(4) -0.005(3) 0.008(3) 0.000(3)
C12 0.038(3) 0.041(3) 0.044(3) -0.001(2) 0.016(3) -0.001(2)
C13 0.040(3) 0.033(3) 0.038(3) 0.002(2) 0.017(2) 0.001(2)
C14 0.043(3) 0.052(4) 0.028(3) -0.001(2) 0.015(2) -0.005(3)
C15 0.056(4) 0.054(4) 0.042(4) -0.005(3) 0.010(3) -0.007(3)
C16 0.081(6) 0.062(5) 0.052(4) -0.009(3) 0.020(4) -0.030(4)
C17 0.055(4) 0.099(6) 0.036(3) -0.013(4) 0.014(3) -0.034(4)
C18 0.036(3) 0.072(4) 0.036(3) -0.008(3) 0.011(3) -0.008(3)

loop_
_atom_type_symbol
_atom_type_description
_atom_type_scat_dispersion_real
_atom_type_scat_dispersion_imag
_atom_type_scat_source
C C 0.0033 0.0016 'International Tables Vol C Tables 4.2.6.8 and 6.1.1.4'
H H 0.0000 0.0000 'International Tables Vol C Tables 4.2.6.8 and 6.1.1.4'
N N 0.0061 0.0033 'International Tables Vol C Tables 4.2.6.8 and 6.1.1.4'
Cl Cl 0.1484 0.1585 'International Tables Vol C Tables 4.2.6.8 and 6.1.1.4'
Br Br -0.2901 2.4595 'International Tables Vol C Tables 4.2.6.8 and 6.1.1.4'
Co Co 0.3494 0.9721 'International Tables Vol C Tables 4.2.6.8 and 6.1.1.4'

loop_
_geom_angle_atom_site_label_1
_geom_angle_atom_site_label_2
_geom_angle_atom_site_label_3
_geom_angle
N3 Co1 N2 110.52(17)
N3 Co1 N1 77.15(17)
N2 Co1 N1 76.60(17)
N3 Co1 Cl1 105.17(13)
N2 Co1 Cl1 135.61(13)
N1 Co1 Cl1 86.71(12)
N3 Co1 Cl2 100.99(14)
N2 Co1 Cl2 96.47(13)
N1 Co1 Cl2 171.42(12)
Cl1 Co1 Cl2 101.84(7)
C7 N1 C13 107.7(4)
C7 N1 C1 111.2(4)
C13 N1 C1 110.3(4)
C7 N1 Co1 102.1(3)
C13 N1 Co1 121.2(3)
C1 N1 Co1 103.9(3)
C2 N2 C6 118.3(5)
C2 N2 Co1 116.6(3)
C6 N2 Co1 124.9(4)
C8 N3 C12 119.1(5)
C8 N3 Co1 116.4(4)
C12 N3 Co1 124.4(4)
C18 N4 C14 116.0(6)
N1 C1 C2 110.3(4)
N1 C1 H1A 109.6
C2 C1 H1A 109.6
N1 C1 H1B 109.6
C2 C1 H1B 109.6
H1A C1 H1B 108.1
N2 C2 C3 121.3(5)
N2 C2 C1 117.1(5)
C3 C2 C1 121.6(5)
C2 C3 C4 119.3(6)
C2 C3 H3 120.4
C4 C3 H3 120.4
C5 C4 C3 119.3(6)
C5 C4 H4 120.3
C3 C4 H4 120.3
C6 C5 C4 118.1(5)
C6 C5 H5 120.9
C4 C5 H5 120.9
N2 C6 C5 123.6(6)
N2 C6 H6 118.2
C5 C6 H6 118.2
N1 C7 C8 110.8(4)
N1 C7 H7A 109.5
C8 C7 H7A 109.5
N1 C7 H7B 109.5
C8 C7 H7B 109.5
H7A C7 H7B 108.1
N3 C8 C9 121.3(5)
N3 C8 C7 116.0(5)
C9 C8 C7 122.6(5)
C10 C9 C8 119.4(6)
C10 C9 H9 120.3
C8 C9 H9 120.3
C9 C10 C11 119.4(6)
C9 C10 H10 120.3
C11 C10 H10 120.3
C12 C11 C10 119.1(6)
C12 C11 H11 120.4
C10 C11 H11 120.4
N3 C12 C11 121.7(6)
N3 C12 H12 119.1
C11 C12 H12 119.1
N1 C13 C14 114.1(4)
N1 C13 H13A 108.7
C14 C13 H13A 108.7
N1 C13 H13B 108.7
C14 C13 H13B 108.7
H13A C13 H13B 107.6
N4 C14 C15 122.2(6)
N4 C14 C13 116.7(5)
C15 C14 C13 121.0(6)
C16 C15 C14 118.4(7)
C16 C15 H15 120.8
C14 C15 H15 120.8
C17 C16 C15 120.7(7)
C17 C16 H16 119.7
C15 C16 H16 119.7
C16 C17 C18 116.0(7)
C16 C17 H17 122.0
C18 C17 H17 122.0
N4 C18 C17 126.7(7)
N4 C18 Br1 115.8(5)
C17 C18 Br1 117.6(5)

loop_
_geom_bond_atom_site_label_1
_geom_bond_atom_site_label_2
_geom_bond_distance
Co1 N3 2.078(5)
Co1 N2 2.095(5)
Co1 N1 2.296(4)
Co1 Cl1 2.3163(16)
Co1 Cl2 2.3191(17)
Br1 C18 1.922(7)
N1 C7 1.474(6)
N1 C13 1.482(7)
N1 C1 1.499(6)
N2 C2 1.357(7)
N2 C6 1.362(7)
N3 C8 1.347(7)
N3 C12 1.353(7)
N4 C18 1.314(7)
N4 C14 1.356(8)
C1 C2 1.506(7)
C1 H1A 0.9900
C1 H1B 0.9900
C2 C3 1.395(7)
C3 C4 1.398(8)
C3 H3 0.9500
C4 C5 1.398(10)
C4 H4 0.9500
C5 C6 1.369(9)
C5 H5 0.9500
C6 H6 0.9500
C7 C8 1.509(8)
C7 H7A 0.9900
C7 H7B 0.9900
C8 C9 1.408(8)
C9 C10 1.356(9)
C9 H9 0.9500
C10 C11 1.400(10)
C10 H10 0.9500
C11 C12 1.379(8)
C11 H11 0.9500
C12 H12 0.9500
C13 C14 1.514(8)
C13 H13A 0.9900
C13 H13B 0.9900
C14 C15 1.410(9)
C15 C16 1.379(10)
C15 H15 0.9500
C16 C17 1.365(12)
C16 H16 0.9500
C17 C18 1.403(11)
C17 H17 0.9500

loop_
_geom_torsion_atom_site_label_1
_geom_torsion_atom_site_label_2
_geom_torsion_atom_site_label_3
_geom_torsion_atom_site_label_4
_geom_torsion
N3 Co1 N1 C7 -32.9(3)
N2 Co1 N1 C7 -148.0(3)
Cl1 Co1 N1 C7 73.4(3)
Cl2 Co1 N1 C7 -111.4(8)
N3 Co1 N1 C13 -152.6(4)
N2 Co1 N1 C13 92.4(4)
Cl1 Co1 N1 C13 -46.2(4)
Cl2 Co1 N1 C13 129.0(8)
N3 Co1 N1 C1 82.8(3)
N2 Co1 N1 C1 -32.3(3)
Cl1 Co1 N1 C1 -170.9(3)
Cl2 Co1 N1 C1 4.3(10)
N3 Co1 N2 C2 -50.6(4)
N1 Co1 N2 C2 20.0(4)
Cl1 Co1 N2 C2 90.8(4)
Cl2 Co1 N2 C2 -154.9(4)
N3 Co1 N2 C6 124.2(4)
N1 Co1 N2 C6 -165.3(5)
Cl1 Co1 N2 C6 -94.4(5)
Cl2 Co1 N2 C6 19.9(5)
N2 Co1 N3 C8 88.4(4)
N1 Co1 N3 C8 18.2(4)
Cl1 Co1 N3 C8 -64.8(4)
Cl2 Co1 N3 C8 -170.4(3)
N2 Co1 N3 C12 -92.8(4)
N1 Co1 N3 C12 -163.0(5)
Cl1 Co1 N3 C12 114.1(4)
Cl2 Co1 N3 C12 8.4(4)
C7 N1 C1 C2 149.5(4)
C13 N1 C1 C2 -91.1(5)
Co1 N1 C1 C2 40.3(5)
C6 N2 C2 C3 0.2(8)
Co1 N2 C2 C3 175.3(4)
C6 N2 C2 C1 -177.4(5)
Co1 N2 C2 C1 -2.3(6)
N1 C1 C2 N2 -28.4(7)
N1 C1 C2 C3 154.0(5)
N2 C2 C3 C4 0.1(8)
C1 C2 C3 C4 177.6(5)
C2 C3 C4 C5 0.2(9)
C3 C4 C5 C6 -0.7(9)
C2 N2 C6 C5 -0.8(8)
Co1 N2 C6 C5 -175.5(4)
C4 C5 C6 N2 1.0(9)
C13 N1 C7 C8 171.9(4)
C1 N1 C7 C8 -67.1(5)
Co1 N1 C7 C8 43.2(4)
C12 N3 C8 C9 0.7(8)
Co1 N3 C8 C9 179.5(4)
C12 N3 C8 C7 -177.4(5)
Co1 N3 C8 C7 1.5(6)
N1 C7 C8 N3 -33.5(6)
N1 C7 C8 C9 148.5(5)
N3 C8 C9 C10 -1.2(8)
C7 C8 C9 C10 176.7(5)
C8 C9 C10 C11 1.3(9)
C9 C10 C11 C12 -0.9(9)
C8 N3 C12 C11 -0.2(8)
Co1 N3 C12 C11 -179.0(4)
C10 C11 C12 N3 0.3(9)
C7 N1 C13 C14 -175.7(5)
C1 N1 C13 C14 62.8(6)
Co1 N1 C13 C14 -58.9(6)
C18 N4 C14 C15 -1.0(8)
C18 N4 C14 C13 176.7(5)
N1 C13 C14 N4 -94.4(6)
N1 C13 C14 C15 83.4(7)
N4 C14 C15 C16 0.5(9)
C13 C14 C15 C16 -177.1(6)
C14 C15 C16 C17 -0.7(10)
C15 C16 C17 C18 1.3(11)
C14 N4 C18 C17 1.8(9)
C14 N4 C18 Br1 -178.9(4)
C16 C17 C18 N4 -2.0(10)
C16 C17 C18 Br1 178.8(5)
